data_2021177
loop_
_publ_author_name
'Moon, Dohyun'
'Choi, Jong-Ha'

_publ_section_title
;
 Crystal structure of
 3,14-dimethyl-2,6,13,17-tetraazoniatricyclo[16.4.0.07,12]docosane
 tetrachloride tetrahydrate from synchrotron X-ray data
;
_journal_coeditor_code SJ5559
_journal_issue 8
_journal_name_full 'Acta Crystallographica Section E Crystallographic Communications'
_journal_page_first 1039
_journal_paper_doi 10.1107/S2056989018009337
_journal_volume 74
_journal_year 2018
_chemical_formula_iupac 'C20 H44 N4 4+, 4Cl -, 4H2 O'
_chemical_formula_moiety 'C20 H44 N4 4+, 4(Cl -), 4(H2 O)'
_chemical_formula_sum 'C20 H52 Cl4 N4 O4'
_chemical_formula_weight 554.45
_chemical_name_systematic
;
3,14-Dimethyl-2,6,13,17-tetraazoniatricyclo[16.4.0.0^7,12^]docosane
tetrachloride tetrahydrate
;
_space_group_crystal_system monoclinic
_space_group_IT_number 14
_space_group_name_Hall '-P 2yn'
_space_group_name_H-M_alt 'P 1 21/n 1'
_symmetry_space_group_name_Hall '-P 2yn'
_symmetry_space_group_name_H-M 'P 1 21/n 1'
_atom_sites_solution_hydrogens mixed
_audit_creation_method SHELXL-2018/3
_cell_angle_alpha 90
_cell_angle_beta 103.32(3)
_cell_angle_gamma 90
_cell_formula_units_Z 2
_cell_length_a 7.5450(15)
_cell_length_b 23.190(5)
_cell_length_c 8.3370(17)
_cell_measurement_reflns_used 44298
_cell_measurement_temperature 220(2)
_cell_measurement_theta_max 33.548
_cell_measurement_theta_min 0.361
_cell_volume 1419.5(5)
_computing_cell_refinement
;
<i>HKL3000sm</i> (Otwinowski & Minor, 1997)
;
_computing_data_collection
;
<i>PAL BL2D-SMDC</i> (Shin <i>et al.</i>, 2016)
;
_computing_data_reduction
;
<i>HKL3000sm</i> (Otwinowski & Minor, 1997)
;
_computing_molecular_graphics
;
<i>DIAMOND</i> (Putz & Brandenburg, 2014)
;
_computing_publication_material
;
<i>publCIF</i> (Westrip, 2010)
;
_computing_structure_refinement
;
<i>SHELXL2015</i> (Sheldrick, 2015b)
;
_computing_structure_solution
;
<i>SHELXT2015</i> (Sheldrick, 2015a)
;
_diffrn_ambient_temperature 220(2)
_diffrn_measured_fraction_theta_full 0.999
_diffrn_measured_fraction_theta_max 0.999
_diffrn_measurement_device_type 'Rayonix MX225HS CCD area detector'
_diffrn_measurement_method 'omega scans'
_diffrn_radiation_type synchrotron
_diffrn_radiation_wavelength 0.630
_diffrn_reflns_av_R_equivalents 0.0612
_diffrn_reflns_limit_h_max 10
_diffrn_reflns_limit_h_min -10
_diffrn_reflns_limit_k_max 31
_diffrn_reflns_limit_k_min -31
_diffrn_reflns_limit_l_max 11
_diffrn_reflns_limit_l_min -11
_diffrn_reflns_number 13816
_diffrn_reflns_theta_full 22.210
_diffrn_reflns_theta_max 25.496
_diffrn_reflns_theta_min 1.557
_exptl_absorpt_coefficient_mu 0.318
_exptl_absorpt_correction_T_max 1.000
_exptl_absorpt_correction_T_min 0.919
_exptl_absorpt_correction_type empirical
_exptl_absorpt_process_details
;
(<i>HKL3000sm SCALEPACK</i>; Otwinowski & Minor, 1997)
;
_exptl_crystal_colour colourless
_exptl_crystal_density_diffrn 1.297
_exptl_crystal_description block
_exptl_crystal_F_000 600
_exptl_crystal_size_max 0.075
_exptl_crystal_size_mid 0.063
_exptl_crystal_size_min 0.055
_refine_diff_density_max 0.798
_refine_diff_density_min -0.329
_refine_ls_extinction_method none
_refine_ls_goodness_of_fit_ref 1.139
_refine_ls_hydrogen_treatment mixed
_refine_ls_matrix_type full
_refine_ls_number_parameters 158
_refine_ls_number_reflns 3797
_refine_ls_number_restraints 6
_refine_ls_restrained_S_all 1.138
_refine_ls_R_factor_all 0.0480
_refine_ls_R_factor_gt 0.0462
_refine_ls_shift/su_max 0.001
_refine_ls_shift/su_mean 0.000
_refine_ls_structure_factor_coef Fsqd
_refine_ls_weighting_details 'w=1/[\s^2^(Fo^2^)+(0.0863P)^2^+0.2986P] where P=(Fo^2^+2Fc^2^)/3'
_refine_ls_weighting_scheme calc
_refine_ls_wR_factor_gt 0.1397
_refine_ls_wR_factor_ref 0.1413
_reflns_number_gt 3504
_reflns_number_total 3797
_reflns_threshold_expression 'I > 2\s(I)'
_cod_data_source_file sj5559sup1.cif
_cod_data_source_block I
_cod_database_code 2021177
_shelx_space_group_comment
;
The symmetry employed for this shelxl refinement is uniquely defined
by the following loop, which should always be used as a source of
symmetry information in preference to the above space-group names.
They are only intended as comments.
;
_shelx_estimated_absorpt_t_min 0.977
_shelx_estimated_absorpt_t_max 0.983

loop_
_space_group_symop_operation_xyz
'x, y, z'
'-x+1/2, y+1/2, -z+1/2'
'-x, -y, -z'
'x-1/2, -y-1/2, z-1/2'

loop_
_atom_site_type_symbol
_atom_site_label
_atom_site_fract_x
_atom_site_fract_y
_atom_site_fract_z
_atom_site_U_iso_or_equiv
_atom_site_adp_type
_atom_site_calc_flag
_atom_site_occupancy
Cl Cl1 0.28649(4) 0.48361(2) -0.23231(4) 0.02152(13) Uani d 1
Cl Cl2 0.23041(5) 0.70611(2) -0.24081(5) 0.02724(13) Uani d 1
O O1 0.17644(18) 0.59115(5) -0.06048(14) 0.0292(3) Uani d 1
H H1O1 0.211(3) 0.5659(7) -0.118(2) 0.044 Uiso d 1
H H2O1 0.190(3) 0.6234(5) -0.101(3) 0.044 Uiso d 1
O O2 0.81871(15) 0.70598(5) 0.55335(16) 0.0285(3) Uani d 1
H H1O2 0.807(3) 0.7293(8) 0.476(2) 0.043 Uiso d 1
H H2O2 0.9243(18) 0.7082(9) 0.612(2) 0.043 Uiso d 1
N N1 0.31217(15) 0.54018(5) 0.24038(13) 0.0135(2) Uani d 1
H H1AN 0.424887 0.529030 0.234909 0.016 Uiso calc 1
H H1B 0.273908 0.566098 0.159468 0.016 Uiso calc 1
N N2 0.52610(14) 0.64198(5) 0.58563(14) 0.0145(2) Uani d 1
H H2AN 0.431936 0.660340 0.612559 0.017 Uiso calc 1
H H2B 0.612982 0.668566 0.585565 0.017 Uiso calc 1
C C1 0.24830(16) 0.43768(5) 0.32273(16) 0.0151(2) Uani d 1
H H1A 0.142456 0.413129 0.322216 0.018 Uiso calc 1
H H1AB 0.292168 0.452568 0.434890 0.018 Uiso calc 1
C C2 0.18858(17) 0.48834(5) 0.20562(17) 0.0151(3) Uani d 1
H H2A 0.182324 0.475365 0.092579 0.018 Uiso calc 1
H H2AB 0.065641 0.500024 0.212226 0.018 Uiso calc 1
C C3 0.32531(16) 0.57005(5) 0.40305(15) 0.0139(2) Uani d 1
H H3 0.374735 0.542524 0.493008 0.017 Uiso calc 1
C C4 0.13998(17) 0.59125(6) 0.42271(17) 0.0190(3) Uani d 1
H H4A 0.055377 0.558611 0.409763 0.023 Uiso calc 1
H H4AB 0.152601 0.606815 0.534063 0.023 Uiso calc 1
C C5 0.06125(19) 0.63767(7) 0.29694(19) 0.0240(3) Uani d 1
H H5A -0.055674 0.650884 0.315737 0.029 Uiso calc 1
H H5AB 0.039283 0.621385 0.185629 0.029 Uiso calc 1
C C6 0.1913(2) 0.68874(7) 0.31020(19) 0.0257(3) Uani d 1
H H6A 0.199462 0.708191 0.416010 0.031 Uiso calc 1
H H6AB 0.142341 0.716389 0.222244 0.031 Uiso calc 1
C C7 0.38260(19) 0.67021(6) 0.29703(18) 0.0205(3) Uani d 1
H H7A 0.378106 0.658961 0.182857 0.025 Uiso calc 1
H H7AB 0.464730 0.703370 0.323138 0.025 Uiso calc 1
C C8 0.46174(16) 0.62004(5) 0.41108(15) 0.0141(2) Uani d 1
H H8 0.569077 0.605031 0.374969 0.017 Uiso calc 1
C C9 0.60141(16) 0.59907(5) 0.72246(16) 0.0144(2) Uani d 1
H H9 0.501674 0.573469 0.737922 0.017 Uiso calc 1
C C10 0.6708(2) 0.63373(6) 0.87937(17) 0.0233(3) Uani d 1
H H10A 0.706638 0.607639 0.972125 0.035 Uiso calc 1
H H10B 0.574944 0.659033 0.897628 0.035 Uiso calc 1
H H10C 0.774932 0.656615 0.868372 0.035 Uiso calc 1

loop_
_atom_site_aniso_label
_atom_site_aniso_U_11
_atom_site_aniso_U_22
_atom_site_aniso_U_33
_atom_site_aniso_U_12
_atom_site_aniso_U_13
_atom_site_aniso_U_23
Cl1 0.01190(19) 0.0294(2) 0.0260(2) -0.00148(11) 0.01001(14) -0.00336(13)
Cl2 0.0223(2) 0.0314(2) 0.0275(2) 0.00606(13) 0.00466(16) -0.00617(14)
O1 0.0377(6) 0.0317(6) 0.0187(5) 0.0038(5) 0.0078(5) -0.0001(4)
O2 0.0175(5) 0.0358(6) 0.0316(6) -0.0066(4) 0.0043(5) 0.0089(5)
N1 0.0089(4) 0.0188(5) 0.0133(5) 0.0003(4) 0.0036(4) -0.0002(4)
N2 0.0105(5) 0.0176(5) 0.0151(5) -0.0007(4) 0.0024(4) -0.0005(4)
C1 0.0102(5) 0.0195(5) 0.0163(6) 0.0012(4) 0.0045(4) 0.0007(5)
C2 0.0093(5) 0.0183(5) 0.0162(6) -0.0006(4) -0.0001(4) -0.0021(5)
C3 0.0106(5) 0.0192(5) 0.0124(5) -0.0028(4) 0.0036(4) -0.0016(4)
C4 0.0121(6) 0.0275(6) 0.0198(6) -0.0038(5) 0.0083(5) -0.0062(5)
C5 0.0130(6) 0.0349(7) 0.0236(7) 0.0061(5) 0.0035(5) -0.0039(6)
C6 0.0254(7) 0.0249(6) 0.0250(7) 0.0071(6) 0.0024(6) 0.0034(6)
C7 0.0188(6) 0.0223(6) 0.0189(6) -0.0018(5) 0.0012(5) 0.0054(5)
C8 0.0104(5) 0.0192(5) 0.0127(5) -0.0026(4) 0.0024(4) -0.0004(5)
C9 0.0106(5) 0.0190(5) 0.0137(6) 0.0008(4) 0.0028(4) 0.0009(4)
C10 0.0242(7) 0.0278(7) 0.0159(6) 0.0051(6) 0.0004(5) -0.0054(5)

loop_
_atom_type_symbol
_atom_type_description
_atom_type_scat_dispersion_real
_atom_type_scat_dispersion_imag
_atom_type_scat_source
C C 0.0021 0.0012 'International Tables Vol C Tables 4.2.6.8 and 6.1.1.4'
H H 0.0000 0.0000 'International Tables Vol C Tables 4.2.6.8 and 6.1.1.4'
N N 0.0044 0.0025 'International Tables Vol C Tables 4.2.6.8 and 6.1.1.4'
O O 0.0080 0.0047 'International Tables Vol C Tables 4.2.6.8 and 6.1.1.4'
Cl Cl 0.1230 0.1255 'International Tables Vol C Tables 4.2.6.8 and 6.1.1.4'

loop_
_geom_angle_atom_site_label_1
_geom_angle_atom_site_label_2
_geom_angle_atom_site_label_3
_geom_angle_site_symmetry_1
_geom_angle_site_symmetry_3
_geom_angle
H1O1 O1 H2O1 . . 108.0(17)
H1O2 O2 H2O2 . . 108.9(18)
C3 N1 C2 . . 116.70(10)
C3 N1 H1AN . . 108.1
C2 N1 H1AN . . 108.1
C3 N1 H1B . . 108.1
C2 N1 H1B . . 108.1
H1AN N1 H1B . . 107.3
C8 N2 C9 . . 118.89(10)
C8 N2 H2AN . . 107.6
C9 N2 H2AN . . 107.6
C8 N2 H2B . . 107.6
C9 N2 H2B . . 107.6
H2AN N2 H2B . . 107.0
C2 C1 C9 . 3_666 113.35(10)
C2 C1 H1A . . 108.9
C9 C1 H1A 3_666 . 108.9
C2 C1 H1AB . . 108.9
C9 C1 H1AB 3_666 . 108.9
H1A C1 H1AB . . 107.7
N1 C2 C1 . . 114.32(11)
N1 C2 H2A . . 108.7
C1 C2 H2A . . 108.7
N1 C2 H2AB . . 108.7
C1 C2 H2AB . . 108.7
H2A C2 H2AB . . 107.6
N1 C3 C4 . . 111.91(10)
N1 C3 C8 . . 106.85(10)
C4 C3 C8 . . 111.85(11)
N1 C3 H3 . . 108.7
C4 C3 H3 . . 108.7
C8 C3 H3 . . 108.7
C5 C4 C3 . . 112.03(11)
C5 C4 H4A . . 109.2
C3 C4 H4A . . 109.2
C5 C4 H4AB . . 109.2
C3 C4 H4AB . . 109.2
H4A C4 H4AB . . 107.9
C4 C5 C6 . . 110.86(12)
C4 C5 H5A . . 109.5
C6 C5 H5A . . 109.5
C4 C5 H5AB . . 109.5
C6 C5 H5AB . . 109.5
H5A C5 H5AB . . 108.1
C5 C6 C7 . . 112.18(12)
C5 C6 H6A . . 109.2
C7 C6 H6A . . 109.2
C5 C6 H6AB . . 109.2
C7 C6 H6AB . . 109.2
H6A C6 H6AB . . 107.9
C8 C7 C6 . . 113.98(11)
C8 C7 H7A . . 108.8
C6 C7 H7A . . 108.8
C8 C7 H7AB . . 108.8
C6 C7 H7AB . . 108.8
H7A C7 H7AB . . 107.7
N2 C8 C7 . . 109.53(10)
N2 C8 C3 . . 110.97(10)
C7 C8 C3 . . 112.51(11)
N2 C8 H8 . . 107.9
C7 C8 H8 . . 107.9
C3 C8 H8 . . 107.9
C10 C9 N2 . . 107.10(11)
C10 C9 C1 . 3_666 112.18(11)
N2 C9 C1 . 3_666 110.41(10)
C10 C9 H9 . . 109.0
N2 C9 H9 . . 109.0
C1 C9 H9 3_666 . 109.0
C9 C10 H10A . . 109.5
C9 C10 H10B . . 109.5
H10A C10 H10B . . 109.5
C9 C10 H10C . . 109.5
H10A C10 H10C . . 109.5
H10B C10 H10C . . 109.5

loop_
_geom_bond_atom_site_label_1
_geom_bond_atom_site_label_2
_geom_bond_site_symmetry_2
_geom_bond_distance
O1 H1O1 . 0.837(9)
O1 H2O1 . 0.837(9)
O2 H1O2 . 0.833(9)
O2 H2O2 . 0.834(9)
N1 C3 . 1.5056(16)
N1 C2 . 1.5080(16)
N1 H1AN . 0.9000
N1 H1B . 0.9000
N2 C8 . 1.5122(17)
N2 C9 . 1.5217(16)
N2 H2AN . 0.9000
N2 H2B . 0.9000
C1 C2 . 1.5277(18)
C1 C9 3_666 1.5333(17)
C1 H1A . 0.9800
C1 H1AB . 0.9800
C2 H2A . 0.9800
C2 H2AB . 0.9800
C3 C4 . 1.5263(17)
C3 C8 . 1.5416(17)
C3 H3 . 0.9900
C4 C5 . 1.524(2)
C4 H4A . 0.9800
C4 H4AB . 0.9800
C5 C6 . 1.526(2)
C5 H5A . 0.9800
C5 H5AB . 0.9800
C6 C7 . 1.534(2)
C6 H6A . 0.9800
C6 H6AB . 0.9800
C7 C8 . 1.5338(18)
C7 H7A . 0.9800
C7 H7AB . 0.9800
C8 H8 . 0.9900
C9 C10 . 1.5217(19)
C9 H9 . 0.9900
C10 H10A . 0.9700
C10 H10B . 0.9700
C10 H10C . 0.9700

loop_
_geom_hbond_atom_site_label_D
_geom_hbond_atom_site_label_H
_geom_hbond_atom_site_label_A
_geom_hbond_site_symmetry_A
_geom_hbond_distance_DH
_geom_hbond_distance_HA
_geom_hbond_distance_DA
_geom_hbond_angle_DHA
_geom_hbond_publ_flag
O1 H1O1 Cl1 . 0.837(9) 2.262(10) 3.0837(13) 167(2) yes
O1 H2O1 Cl2 . 0.837(9) 2.301(10) 3.1329(13) 173(2) yes
O2 H1O2 Cl2 4_676 0.833(9) 2.315(10) 3.1403(14) 172(2) yes
O2 H2O2 Cl2 1_656 0.834(9) 2.354(10) 3.1839(16) 174(2) yes
N1 H1AN Cl1 3_665 0.90 2.20 3.0939(12) 170.7 yes
N1 H1B O1 . 0.90 1.90 2.7484(17) 155.8 yes
N2 H2AN Cl2 1_556 0.90 2.41 3.2819(13) 164.4 yes
N2 H2B O2 . 0.90 1.85 2.7245(16) 163.0 yes

loop_
_geom_torsion_atom_site_label_1
_geom_torsion_atom_site_label_2
_geom_torsion_atom_site_label_3
_geom_torsion_atom_site_label_4
_geom_torsion_site_symmetry_1
_geom_torsion_site_symmetry_4
_geom_torsion
C3 N1 C2 C1 . . -64.11(14)
C9 C1 C2 N1 3_666 . -80.89(14)
C2 N1 C3 C4 . . -58.63(14)
C2 N1 C3 C8 . . 178.63(10)
N1 C3 C4 C5 . . -64.60(14)
C8 C3 C4 C5 . . 55.26(15)
C3 C4 C5 C6 . . -57.49(15)
C4 C5 C6 C7 . . 54.14(16)
C5 C6 C7 C8 . . -49.87(17)
C9 N2 C8 C7 . . 176.95(10)
C9 N2 C8 C3 . . 52.13(14)
C6 C7 C8 N2 . . -76.56(14)
C6 C7 C8 C3 . . 47.36(16)
N1 C3 C8 N2 . . -163.70(10)
C4 C3 C8 N2 . . 73.52(13)
N1 C3 C8 C7 . . 73.18(13)
C4 C3 C8 C7 . . -49.60(15)
C8 N2 C9 C10 . . 174.85(11)
C8 N2 C9 C1 . 3_666 52.43(14)

_cod_database_fobs_code 2021177
